data_4101357
loop_
_publ_author_name
'Grote, Zacharias'
'Bonazzi, Simone'
'Scopelliti, Rosario'
'Severin, Kay'

_publ_section_title
;
 Bridged dihydroxypyridine ligands for the synthesis of expanded
 helicates.
;
_journal_issue 32
_journal_name_full 'Journal of the American Chemical Society'
_journal_page_first 10382
_journal_page_last 10383
_journal_paper_doi 10.1021/ja0637806
_journal_volume 128
_journal_year 2006
_chemical_formula_moiety 'C90 H102 N12 O12 Ru6, 26(H2 O)'
_chemical_formula_sum 'C90 H154 N12 O38 Ru6'
_chemical_formula_weight 2618.67
_chemical_name_systematic
; 
 ? 
;
_space_group_IT_number 15
_symmetry_cell_setting monoclinic
_symmetry_space_group_name_Hall '-I 2ya'
_symmetry_space_group_name_H-M 'I 1 2/a 1'
_atom_sites_solution_hydrogens geom
_atom_sites_solution_primary direct
_atom_sites_solution_secondary difmap
_audit_creation_method SHELXL-97
_cell_angle_alpha 90.00
_cell_angle_beta 91.08(3)
_cell_angle_gamma 90.00
_cell_formula_units_Z 4
_cell_length_a 24.471(5)
_cell_length_b 14.566(3)
_cell_length_c 31.674(6)
_cell_measurement_reflns_used 84
_cell_measurement_temperature 100(2)
_cell_measurement_theta_max 19.025
_cell_measurement_theta_min 4.354
_cell_volume 11288(4)
_computing_cell_refinement 'Dirax/lsq (Duisenberg & Schreurs, 1989-2000)'
_computing_data_collection 'Collect (Bruker AXS BV, 1997-2004)'
_computing_data_reduction 'EvalCCD (Duisenberg & Schreurs, 1990-2000)'
_computing_molecular_graphics 'Bruker SHELXTL'
_computing_publication_material 'Bruker SHELXTL'
_computing_structure_refinement 'SHELXL-97 (Sheldrick, 1997)'
_computing_structure_solution 'SHELXS-97 (Sheldrick, 1990)'
_diffrn_ambient_temperature 100(2)
_diffrn_measured_fraction_theta_full 0.985
_diffrn_measured_fraction_theta_max 0.985
_diffrn_measurement_device_type 'Bruker APEX II CCD'
_diffrn_measurement_method 'phi and omega scans'
_diffrn_radiation_monochromator graphite
_diffrn_radiation_source 'fine-focus sealed tube'
_diffrn_radiation_type MoK\a
_diffrn_radiation_wavelength 0.71073
_diffrn_reflns_av_R_equivalents 0.0673
_diffrn_reflns_av_sigmaI/netI 0.0783
_diffrn_reflns_limit_h_max 29
_diffrn_reflns_limit_h_min -28
_diffrn_reflns_limit_k_max 17
_diffrn_reflns_limit_k_min -16
_diffrn_reflns_limit_l_max 37
_diffrn_reflns_limit_l_min -37
_diffrn_reflns_number 41808
_diffrn_reflns_theta_full 25.03
_diffrn_reflns_theta_max 25.03
_diffrn_reflns_theta_min 2.93
_exptl_absorpt_coefficient_mu 0.866
_exptl_absorpt_correction_T_max 1.0000
_exptl_absorpt_correction_T_min 0.8729
_exptl_absorpt_correction_type multi-scan
_exptl_crystal_colour orange
_exptl_crystal_density_diffrn 1.541
_exptl_crystal_density_method 'not measured'
_exptl_crystal_description irregular
_exptl_crystal_F_000 5384
_exptl_crystal_size_max 0.32
_exptl_crystal_size_mid 0.24
_exptl_crystal_size_min 0.15
_refine_diff_density_max 1.959
_refine_diff_density_min -1.419
_refine_diff_density_rms 0.156
_refine_ls_extinction_method none
_refine_ls_goodness_of_fit_ref 1.091
_refine_ls_hydrogen_treatment riding
_refine_ls_matrix_type full
_refine_ls_number_parameters 727
_refine_ls_number_reflns 9830
_refine_ls_number_restraints 120
_refine_ls_restrained_S_all 1.087
_refine_ls_R_factor_all 0.1567
_refine_ls_R_factor_gt 0.0868
_refine_ls_shift/su_max 0.000
_refine_ls_shift/su_mean 0.000
_refine_ls_structure_factor_coef Fsqd
_refine_ls_weighting_details 'calc w=1/[\s^2^(Fo^2^)+(0.0707P)^2^+306.3038P] where P=(Fo^2^+2Fc^2^)/3'
_refine_ls_weighting_scheme calc
_refine_ls_wR_factor_gt 0.1933
_refine_ls_wR_factor_ref 0.2397
_reflns_number_gt 5890
_reflns_number_total 9830
_reflns_threshold_expression >2sigma(I)
_cod_data_source_file ja0637806si20060530_110519.cif
_cod_data_source_block complex_5
_cod_depositor_comments
;
The following automatic conversions were performed:
'_symmetry_cell_setting' value 'Monoclinic' changed to 'monoclinic'
according to '/home/saulius/struct/CIF-dictionaries/cif_core.dic'
dictionary named 'cif_core.dic' version 2.4.1 from 2010-06-29.

Automatic conversion script
Id: cif_fix_enum 1527 2010-12-29 10:47:43Z saulius 
;
_cod_original_sg_symbol_H-M I2/a
_cod_database_code 4101357

loop_
_symmetry_equiv_pos_as_xyz
'x, y, z'
'-x+1/2, y, -z'
'x+1/2, y+1/2, z+1/2'
'-x+1, y+1/2, -z+1/2'
'-x, -y, -z'
'x-1/2, -y, z'
'-x+1/2, -y+1/2, -z+1/2'
'x, -y+1/2, z+1/2'

loop_
_atom_site_label
_atom_site_type_symbol
_atom_site_fract_x
_atom_site_fract_y
_atom_site_fract_z
_atom_site_U_iso_or_equiv
_atom_site_adp_type
_atom_site_occupancy
_atom_site_symmetry_multiplicity
_atom_site_calc_flag
_atom_site_refinement_flags
Ru1 Ru 0.34783(4) -0.11546(9) 0.18518(3) 0.0558(3) Uani 1 1 d .
Ru2 Ru 0.35469(4) 0.25186(10) 0.20262(4) 0.0723(5) Uani 1 1 d .
Ru3 Ru 0.52534(3) 0.06802(7) 0.14648(3) 0.0375(3) Uani 1 1 d .
O1 O 0.3453(3) 0.1092(7) 0.2000(2) 0.060(3) Uani 1 1 d .
O2 O 0.2822(3) 0.2429(8) 0.1686(3) 0.075(3) Uani 1 1 d .
O3 O 0.4615(3) 0.1484(5) 0.1680(2) 0.0417(18) Uani 1 1 d .
O4 O 0.5195(3) 0.1634(5) 0.0984(2) 0.0407(18) Uani 1 1 d .
O5 O 0.4176(3) -0.0468(5) 0.1666(2) 0.0425(19) Uani 1 1 d .
O6 O 0.3517(3) -0.1569(6) 0.1219(2) 0.052(2) Uani 1 1 d .
N1 N 0.3030(3) -0.0018(8) 0.1592(3) 0.046(3) Uani 1 1 d .
N2 N 0.1659(3) 0.1858(7) 0.0692(3) 0.042(2) Uani 1 1 d .
N3 N 0.3912(4) 0.2388(7) 0.1420(3) 0.052(3) Uani 1 1 d .
N4 N 0.4555(4) 0.2916(7) -0.0123(3) 0.057(3) Uani 1 1 d .
N5 N 0.4637(3) -0.0001(6) 0.1085(2) 0.034(2) Uani 1 1 d .
N6 N 0.3213(4) -0.1549(10) 0.0009(4) 0.079(4) Uani 1 1 d .
C1 C 0.3084(4) 0.0848(10) 0.1708(3) 0.049(3) Uani 1 1 d .
C2 C 0.2738(4) 0.1579(11) 0.1541(3) 0.055(4) Uani 1 1 d .
C3 C 0.2335(4) 0.1352(10) 0.1247(3) 0.052(3) Uani 1 1 d .
C4 C 0.2286(4) 0.0436(9) 0.1128(3) 0.047(3) Uani 1 1 d .
H4 H 0.2011 0.0263 0.0928 0.057 Uiso 1 1 calc R
C5 C 0.2631(4) -0.0227(9) 0.1296(3) 0.047(3) Uani 1 1 d .
H5 H 0.2591 -0.0845 0.1205 0.056 Uiso 1 1 calc R
C6 C 0.1951(4) 0.2100(9) 0.1089(4) 0.050(3) Uani 1 1 d .
H6A H 0.1680 0.2229 0.1309 0.060 Uiso 1 1 calc R
H6B H 0.2164 0.2669 0.1044 0.060 Uiso 1 1 calc R
C7 C 0.1233(4) 0.2536(9) 0.0592(3) 0.048(3) Uani 1 1 d .
H7A H 0.1409 0.3106 0.0491 0.058 Uiso 1 1 calc R
H7B H 0.1036 0.2686 0.0853 0.058 Uiso 1 1 calc R
C8 C 0.2049(5) 0.1820(10) 0.0347(4) 0.061(4) Uani 1 1 d .
H8A H 0.2268 0.2384 0.0346 0.091 Uiso 1 1 calc R
H8B H 0.1850 0.1762 0.0077 0.091 Uiso 1 1 calc R
H8C H 0.2291 0.1289 0.0386 0.091 Uiso 1 1 calc R
C9 C 0.4403(4) 0.1968(8) 0.1368(3) 0.043(3) Uani 1 1 d .
C10 C 0.4705(4) 0.2062(9) 0.0992(3) 0.047(3) Uani 1 1 d .
C11 C 0.4503(5) 0.2558(9) 0.0653(4) 0.054(3) Uani 1 1 d .
C12 C 0.3984(5) 0.2988(9) 0.0708(4) 0.057(4) Uani 1 1 d .
H12 H 0.3822 0.3332 0.0484 0.068 Uiso 1 1 calc R
C13 C 0.3726(6) 0.2906(9) 0.1075(4) 0.068(4) Uani 1 1 d .
H13 H 0.3390 0.3225 0.1103 0.082 Uiso 1 1 calc R
C14 C 0.4851(5) 0.2641(9) 0.0264(4) 0.057(3) Uani 1 1 d .
H14A H 0.5143 0.3097 0.0323 0.069 Uiso 1 1 calc R
H14B H 0.5030 0.2043 0.0214 0.069 Uiso 1 1 calc R
C15 C 0.4173(5) 0.2211(8) -0.0261(3) 0.045(3) Uani 1 1 d .
H15A H 0.3972 0.1985 -0.0013 0.054 Uiso 1 1 calc R
H15B H 0.4381 0.1688 -0.0376 0.054 Uiso 1 1 calc R
C16 C 0.4961(5) 0.3095(10) -0.0456(4) 0.069(4) Uani 1 1 d .
H16A H 0.5167 0.2532 -0.0511 0.103 Uiso 1 1 calc R
H16B H 0.5213 0.3579 -0.0361 0.103 Uiso 1 1 calc R
H16C H 0.4771 0.3291 -0.0716 0.103 Uiso 1 1 calc R
C17 C 0.4235(4) -0.0474(8) 0.1257(3) 0.038(3) Uani 1 1 d .
C18 C 0.3883(4) -0.1070(9) 0.1007(3) 0.043(3) Uani 1 1 d .
C19 C 0.3956(4) -0.1122(9) 0.0574(3) 0.042(3) Uani 1 1 d .
C20 C 0.4378(4) -0.0570(8) 0.0408(3) 0.042(3) Uani 1 1 d .
H20 H 0.4433 -0.0570 0.0111 0.051 Uiso 1 1 calc R
C21 C 0.4703(4) -0.0049(8) 0.0656(3) 0.038(3) Uani 1 1 d .
H21 H 0.4986 0.0297 0.0531 0.045 Uiso 1 1 calc R
C22 C 0.3647(5) -0.1839(10) 0.0307(4) 0.060(4) Uani 1 1 d .
H22A H 0.3921 -0.2180 0.0144 0.072 Uiso 1 1 calc R
H22B H 0.3483 -0.2282 0.0505 0.072 Uiso 1 1 calc R
C23 C 0.2763(7) -0.1139(14) 0.0171(6) 0.099(6) Uani 1 1 d .
H23A H 0.2853 -0.0498 0.0249 0.119 Uiso 1 1 calc R
H23B H 0.2656 -0.1466 0.0431 0.119 Uiso 1 1 calc R
C24 C 0.3451(8) -0.0989(18) -0.0334(6) 0.133(9) Uani 1 1 d .
H24A H 0.3497 -0.0354 -0.0237 0.200 Uiso 1 1 calc R
H24B H 0.3205 -0.1001 -0.0582 0.200 Uiso 1 1 calc R
H24C H 0.3807 -0.1242 -0.0409 0.200 Uiso 1 1 calc R
C25 C 0.2864(6) -0.1252(12) 0.2334(4) 0.070(4) Uani 1 1 d .
C26 C 0.3353(9) -0.0939(15) 0.2523(4) 0.093(6) Uani 1 1 d .
H26 H 0.3356 -0.0391 0.2685 0.112 Uiso 1 1 calc R
C27 C 0.3831(10) -0.144(2) 0.2470(6) 0.116(9) Uani 1 1 d .
H27 H 0.4157 -0.1217 0.2602 0.139 Uiso 1 1 calc R
C28 C 0.3857(9) -0.225(2) 0.2232(8) 0.136(11) Uani 1 1 d .
H28 H 0.4189 -0.2572 0.2195 0.163 Uiso 1 1 calc R
C29 C 0.3368(8) -0.2535(14) 0.2054(6) 0.102(6) Uani 1 1 d .
H29 H 0.3375 -0.3076 0.1887 0.122 Uiso 1 1 calc R
C30 C 0.2864(6) -0.2105(11) 0.2099(4) 0.066(4) Uani 1 1 d .
H30 H 0.2537 -0.2357 0.1981 0.080 Uiso 1 1 calc R
C31 C 0.2366(8) -0.0740(13) 0.2370(6) 0.109(7) Uani 1 1 d .
H31A H 0.2211 -0.0844 0.2649 0.163 Uiso 1 1 calc R
H31B H 0.2104 -0.0941 0.2151 0.163 Uiso 1 1 calc R
H31C H 0.2442 -0.0084 0.2334 0.163 Uiso 1 1 calc R
C32 C 0.4198(8) 0.3520(14) 0.2177(6) 0.097(6) Uani 1 1 d .
C33 C 0.4238(5) 0.2779(12) 0.2458(4) 0.071(5) Uani 1 1 d .
H33 H 0.4576 0.2468 0.2495 0.085 Uiso 1 1 calc R
C34 C 0.3781(6) 0.2494(14) 0.2686(4) 0.097(6) Uani 1 1 d .
H34 H 0.3824 0.1986 0.2871 0.116 Uiso 1 1 calc R
C35 C 0.3261(8) 0.292(2) 0.2656(7) 0.140(12) Uani 1 1 d .
H35 H 0.2959 0.2711 0.2814 0.168 Uiso 1 1 calc R
C36 C 0.3225(11) 0.366(3) 0.2377(11) 0.19(2) Uani 1 1 d .
H36 H 0.2886 0.3970 0.2348 0.231 Uiso 1 1 calc R
C37 C 0.3685(11) 0.3971(16) 0.2129(8) 0.154(13) Uani 1 1 d .
H37 H 0.3642 0.4470 0.1938 0.185 Uiso 1 1 calc R
C38 C 0.4696(11) 0.3783(15) 0.1907(6) 0.139(10) Uani 1 1 d .
H38A H 0.4958 0.3274 0.1906 0.209 Uiso 1 1 calc R
H38B H 0.4873 0.4330 0.2027 0.209 Uiso 1 1 calc R
H38C H 0.4573 0.3913 0.1617 0.209 Uiso 1 1 calc R
C39 C 0.5593(4) -0.0672(9) 0.1609(3) 0.045(3) Uani 1 1 d .
C40 C 0.5436(4) -0.0247(9) 0.1988(3) 0.045(3) Uani 1 1 d .
H40 H 0.5204 -0.0565 0.2175 0.054 Uiso 1 1 calc R
C41 C 0.5619(4) 0.0640(9) 0.2091(3) 0.047(3) Uani 1 1 d .
H41 H 0.5496 0.0929 0.2341 0.056 Uiso 1 1 calc R
C42 C 0.5981(4) 0.1098(10) 0.1828(4) 0.053(3) Uani 1 1 d .
H42 H 0.6126 0.1679 0.1908 0.064 Uiso 1 1 calc R
C43 C 0.6132(4) 0.0694(9) 0.1442(4) 0.050(3) Uani 1 1 d .
H43 H 0.6356 0.1020 0.1251 0.060 Uiso 1 1 calc R
C44 C 0.5945(4) -0.0203(9) 0.1341(3) 0.040(3) Uani 1 1 d .
H44 H 0.6060 -0.0488 0.1088 0.048 Uiso 1 1 calc R
C45 C 0.5350(5) -0.1584(8) 0.1490(3) 0.047(3) Uani 1 1 d .
H45A H 0.5603 -0.2076 0.1574 0.070 Uiso 1 1 calc R
H45B H 0.5287 -0.1606 0.1183 0.070 Uiso 1 1 calc R
H45C H 0.5003 -0.1665 0.1634 0.070 Uiso 1 1 calc R
O7 O 0.4394(4) 0.0564(8) 0.2462(3) 0.077(3) Uani 1 1 d U
O8 O 0.2756(4) -0.2930(9) 0.1055(4) 0.106(4) Uani 1 1 d U
O9 O 0.5931(5) 0.3014(9) 0.1006(5) 0.120(5) Uani 1 1 d U
O10 O 0.1833(5) -0.3090(11) 0.1530(4) 0.124(5) Uani 1 1 d U
O11 O 0.3177(9) -0.311(2) -0.0456(9) 0.085(8) Uani 0.50 1 d PU
O12 O 0.286(2) -0.324(4) -0.0327(14) 0.23(2) Uani 0.50 1 d PU
O13 O 0.4316(9) 0.4738(10) -0.0088(5) 0.174(8) Uani 1 1 d U
O14 O 0.4167(8) -0.4817(13) 0.0815(7) 0.077(6) Uani 0.50 1 d PU
O15 O 0.4465(19) -0.437(4) 0.1257(19) 0.26(2) Uani 0.50 1 d PU
O16 O 0.4664(14) 0.0982(16) 0.3298(7) 0.106(9) Uani 0.50 1 d PU
O17 O 0.4173(18) 0.097(3) 0.3563(14) 0.184(19) Uani 0.50 1 d PU
O18 O 0.5406(11) 0.4717(12) 0.0955(8) 0.232(11) Uani 1 1 d U
O19 O 0.2246(16) 0.3972(19) 0.1727(9) 0.158(16) Uani 0.50 1 d PU
O20 O 0.5121(13) 0.1390(18) 0.3075(7) 0.116(9) Uani 0.50 1 d PU
O21 O 0.4255(13) -0.3256(17) 0.1315(8) 0.126(11) Uani 0.50 1 d PU
O22 O 0.3383(17) 0.536(2) 0.0071(13) 0.205(19) Uani 0.50 1 d PU
O23 O 0.2610(15) 0.431(3) 0.1417(13) 0.165(14) Uani 0.50 1 d PU
O24 O 0.1692(16) 0.499(2) 0.1536(17) 0.185(18) Uani 0.50 1 d PU
O25 O 0.372(2) 0.056(5) 0.3589(18) 0.25(3) Uani 0.50 1 d PU
O26 O 0.643(3) 0.462(3) 0.0593(14) 0.31(3) Uani 0.50 1 d PU

loop_
_atom_site_aniso_label
_atom_site_aniso_U_11
_atom_site_aniso_U_22
_atom_site_aniso_U_33
_atom_site_aniso_U_23
_atom_site_aniso_U_13
_atom_site_aniso_U_12
Ru1 0.0517(6) 0.0748(9) 0.0409(5) 0.0167(5) -0.0020(4) -0.0082(5)
Ru2 0.0546(6) 0.0982(11) 0.0630(7) -0.0539(7) -0.0275(5) 0.0333(6)
Ru3 0.0321(4) 0.0459(6) 0.0343(4) -0.0011(4) -0.0071(3) 0.0077(4)
O1 0.047(4) 0.098(8) 0.034(4) -0.022(4) -0.012(3) 0.014(5)
O2 0.051(5) 0.107(9) 0.066(6) -0.055(6) -0.027(4) 0.036(5)
O3 0.036(4) 0.051(5) 0.038(4) -0.006(3) -0.006(3) 0.015(3)
O4 0.039(4) 0.034(5) 0.050(4) 0.011(3) -0.007(3) 0.003(3)
O5 0.043(4) 0.048(6) 0.037(4) 0.005(3) -0.003(3) 0.003(3)
O6 0.050(4) 0.060(6) 0.045(4) 0.001(4) -0.006(4) -0.006(4)
N1 0.033(5) 0.072(8) 0.033(5) 0.003(5) 0.002(4) -0.009(5)
N2 0.037(5) 0.057(7) 0.033(5) -0.003(4) 0.003(4) 0.003(4)
N3 0.058(6) 0.044(7) 0.052(6) -0.030(5) -0.021(5) 0.019(5)
N4 0.076(7) 0.037(7) 0.056(6) 0.014(5) -0.037(5) -0.006(5)
N5 0.034(4) 0.040(6) 0.029(4) 0.000(4) -0.007(3) 0.002(4)
N6 0.049(6) 0.110(12) 0.076(8) 0.002(8) -0.021(6) 0.005(7)
C1 0.032(5) 0.084(11) 0.030(5) -0.011(6) 0.007(4) -0.001(6)
C2 0.031(5) 0.097(12) 0.036(6) -0.024(6) -0.007(4) 0.014(6)
C3 0.031(6) 0.083(11) 0.043(6) -0.013(6) -0.001(5) 0.003(6)
C4 0.035(6) 0.070(10) 0.037(6) -0.007(6) -0.004(4) -0.015(6)
C5 0.040(6) 0.061(9) 0.038(6) 0.013(6) 0.000(5) -0.009(6)
C6 0.034(6) 0.064(9) 0.051(7) -0.014(6) -0.009(5) -0.002(6)
C7 0.045(6) 0.058(9) 0.042(6) -0.007(6) 0.001(5) 0.003(6)
C8 0.066(8) 0.060(10) 0.056(8) 0.008(7) 0.010(6) 0.009(7)
C9 0.040(6) 0.046(8) 0.044(6) -0.021(5) -0.015(5) 0.010(5)
C10 0.047(6) 0.046(8) 0.048(7) -0.011(5) -0.021(5) 0.015(6)
C11 0.067(8) 0.040(8) 0.055(7) -0.014(6) -0.032(6) 0.010(6)
C12 0.078(9) 0.043(8) 0.049(7) -0.018(6) -0.040(6) 0.029(7)
C13 0.074(9) 0.053(9) 0.076(10) -0.033(7) -0.050(8) 0.034(7)
C14 0.070(8) 0.040(8) 0.061(8) 0.012(6) -0.033(6) -0.001(6)
C15 0.053(7) 0.032(7) 0.049(6) 0.005(5) -0.014(5) -0.003(5)
C16 0.080(9) 0.044(9) 0.081(9) 0.031(7) -0.040(8) -0.028(7)
C17 0.048(6) 0.033(7) 0.032(5) 0.001(4) -0.012(4) 0.007(5)
C18 0.034(5) 0.055(8) 0.041(6) 0.003(5) -0.001(4) 0.013(5)
C19 0.040(6) 0.052(8) 0.034(5) -0.006(5) -0.008(4) 0.003(5)
C20 0.042(6) 0.058(9) 0.027(5) 0.001(5) 0.001(4) 0.012(6)
C21 0.036(5) 0.045(8) 0.032(5) 0.002(5) -0.002(4) 0.009(5)
C22 0.061(8) 0.074(11) 0.045(7) -0.010(6) -0.010(6) -0.001(7)
C23 0.084(12) 0.113(16) 0.100(13) -0.035(11) -0.023(9) 0.003(11)
C24 0.116(15) 0.19(3) 0.089(13) 0.053(15) -0.026(11) 0.017(16)
C25 0.068(9) 0.086(13) 0.057(8) 0.020(8) 0.023(7) -0.015(9)
C26 0.124(15) 0.116(17) 0.039(8) 0.019(9) 0.011(9) -0.039(13)
C27 0.113(17) 0.18(3) 0.050(10) 0.048(13) -0.023(11) -0.023(18)
C28 0.089(15) 0.21(3) 0.113(18) 0.106(19) 0.028(14) 0.047(18)
C29 0.103(14) 0.087(15) 0.118(15) 0.050(12) 0.048(12) 0.008(12)
C30 0.079(10) 0.060(11) 0.060(8) 0.013(7) 0.009(7) -0.028(8)
C31 0.126(15) 0.091(15) 0.112(14) 0.036(11) 0.064(12) 0.000(12)
C32 0.125(16) 0.073(14) 0.090(13) -0.043(11) -0.054(12) 0.011(12)
C33 0.046(7) 0.102(14) 0.065(9) -0.057(9) -0.018(6) 0.006(7)
C34 0.076(10) 0.17(2) 0.040(7) -0.061(10) -0.015(7) 0.006(11)
C35 0.067(12) 0.25(4) 0.100(16) -0.120(19) -0.026(11) 0.031(16)
C36 0.106(17) 0.27(4) 0.19(3) -0.22(3) -0.10(2) 0.13(2)
C37 0.18(2) 0.124(19) 0.15(2) -0.129(17) -0.117(19) 0.109(19)
C38 0.24(3) 0.101(18) 0.079(13) -0.017(12) -0.051(16) -0.069(18)
C39 0.042(6) 0.060(9) 0.031(5) 0.001(5) -0.012(4) 0.023(6)
C40 0.049(6) 0.049(8) 0.036(6) 0.016(5) -0.018(5) 0.013(6)
C41 0.048(6) 0.056(9) 0.037(6) 0.002(6) -0.013(5) 0.021(6)
C42 0.039(6) 0.071(10) 0.049(7) -0.009(6) -0.023(5) 0.003(6)
C43 0.033(5) 0.054(9) 0.063(7) 0.004(6) -0.007(5) 0.005(6)
C44 0.028(5) 0.056(8) 0.035(5) 0.000(5) -0.004(4) 0.015(5)
C45 0.055(7) 0.039(8) 0.047(6) 0.003(5) -0.010(5) 0.017(6)
O7 0.059(5) 0.114(9) 0.059(5) -0.014(5) -0.016(4) 0.011(6)
O8 0.084(7) 0.113(11) 0.121(10) -0.011(8) -0.018(7) -0.007(7)
O9 0.101(9) 0.066(9) 0.190(14) 0.032(9) -0.044(9) -0.013(7)
O10 0.113(10) 0.126(13) 0.130(11) -0.016(9) -0.022(8) 0.023(9)
O11 0.069(14) 0.097(19) 0.091(16) -0.039(14) 0.031(12) -0.017(13)
O12 0.25(5) 0.30(6) 0.14(3) 0.02(3) -0.04(3) 0.15(4)
O13 0.30(2) 0.069(11) 0.150(13) -0.009(9) -0.095(14) 0.011(12)
O14 0.095(14) 0.029(12) 0.109(16) -0.025(10) 0.004(12) -0.002(10)
O15 0.17(4) 0.32(6) 0.29(5) 0.06(5) 0.03(4) -0.06(4)
O16 0.20(3) 0.060(17) 0.060(13) 0.003(11) -0.032(16) 0.037(17)
O17 0.18(3) 0.15(3) 0.22(4) 0.02(3) 0.04(3) -0.12(3)
O18 0.35(3) 0.081(14) 0.26(2) 0.005(14) 0.03(2) 0.076(16)
O19 0.27(4) 0.09(2) 0.12(2) -0.077(17) -0.11(2) 0.12(2)
O20 0.21(3) 0.09(2) 0.049(12) 0.003(12) 0.022(15) 0.011(19)
O21 0.22(3) 0.043(16) 0.114(19) 0.010(13) 0.048(19) 0.051(17)
O22 0.28(4) 0.10(2) 0.24(4) 0.03(2) 0.20(3) 0.01(3)
O23 0.161(16) 0.159(17) 0.174(17) -0.003(10) -0.013(10) 0.016(10)
O24 0.14(3) 0.08(2) 0.34(5) -0.05(3) 0.06(3) 0.00(2)
O25 0.18(4) 0.28(6) 0.29(5) 0.04(5) -0.06(4) 0.11(4)
O26 0.56(7) 0.18(4) 0.19(4) -0.06(3) -0.12(5) 0.22(5)

loop_
_atom_type_symbol
_atom_type_description
_atom_type_scat_dispersion_real
_atom_type_scat_dispersion_imag
_atom_type_scat_source
C C 0.0033 0.0016 'International Tables Vol C Tables 4.2.6.8 and 6.1.1.4'
H H 0.0000 0.0000 'International Tables Vol C Tables 4.2.6.8 and 6.1.1.4'
N N 0.0061 0.0033 'International Tables Vol C Tables 4.2.6.8 and 6.1.1.4'
O O 0.0106 0.0060 'International Tables Vol C Tables 4.2.6.8 and 6.1.1.4'
Ru Ru -1.2594 0.8363 'International Tables Vol C Tables 4.2.6.8 and 6.1.1.4'

loop_
_geom_angle_atom_site_label_1
_geom_angle_atom_site_label_2
_geom_angle_atom_site_label_3
_geom_angle
_geom_angle_site_symmetry_1
_geom_angle_site_symmetry_3
O5 Ru1 O6 79.3(3) . .
O5 Ru1 C29 130.6(6) . .
O6 Ru1 C29 91.4(6) . .
O5 Ru1 N1 86.4(3) . .
O6 Ru1 N1 83.6(3) . .
C29 Ru1 N1 141.1(6) . .
O5 Ru1 C27 91.8(6) . .
O6 Ru1 C27 141.8(9) . .
C29 Ru1 C27 66.4(9) . .
N1 Ru1 C27 133.4(9) . .
O5 Ru1 C25 144.8(5) . .
O6 Ru1 C25 134.4(5) . .
C29 Ru1 C25 68.4(7) . .
N1 Ru1 C25 87.9(5) . .
C27 Ru1 C25 67.7(8) . .
O5 Ru1 C26 109.9(5) . .
O6 Ru1 C26 170.0(5) . .
C29 Ru1 C26 79.7(8) . .
N1 Ru1 C26 100.5(7) . .
C27 Ru1 C26 37.3(8) . .
C25 Ru1 C26 37.7(6) . .
O5 Ru1 C28 99.4(7) . .
O6 Ru1 C28 106.9(9) . .
C29 Ru1 C28 37.2(9) . .
N1 Ru1 C28 168.8(7) . .
C27 Ru1 C28 37.6(9) . .
C25 Ru1 C28 81.8(7) . .
C26 Ru1 C28 68.5(9) . .
O5 Ru1 C30 167.7(5) . .
O6 Ru1 C30 101.7(4) . .
C29 Ru1 C30 37.5(6) . .
N1 Ru1 C30 105.9(5) . .
C27 Ru1 C30 79.8(7) . .
C25 Ru1 C30 38.7(5) . .
C26 Ru1 C30 68.5(6) . .
C28 Ru1 C30 68.5(8) . .
O2 Ru2 O1 79.8(4) . .
O2 Ru2 N3 84.0(3) . .
O1 Ru2 N3 85.6(3) . .
O2 Ru2 C36 90.0(6) . .
O1 Ru2 C36 138.1(13) . .
N3 Ru2 C36 134.0(13) . .
O2 Ru2 C34 135.7(5) . .
O1 Ru2 C34 92.8(6) . .
N3 Ru2 C34 139.4(5) . .
C36 Ru2 C34 66.8(10) . .
O2 Ru2 C37 105.7(6) . .
O1 Ru2 C37 173.1(6) . .
N3 Ru2 C37 98.9(9) . .
C36 Ru2 C37 39.5(12) . .
C34 Ru2 C37 80.4(8) . .
O2 Ru2 C33 170.0(4) . .
O1 Ru2 C33 106.3(5) . .
N3 Ru2 C33 104.2(4) . .
C36 Ru2 C33 80.2(6) . .
C34 Ru2 C33 37.7(6) . .
C37 Ru2 C33 67.7(7) . .
O2 Ru2 C35 101.9(6) . .
O1 Ru2 C35 105.1(9) . .
N3 Ru2 C35 168.5(9) . .
C36 Ru2 C35 37.3(12) . .
C34 Ru2 C35 37.9(7) . .
C37 Ru2 C35 70.0(11) . .
C33 Ru2 C35 69.1(6) . .
O2 Ru2 C32 140.0(6) . .
O1 Ru2 C32 138.1(5) . .
N3 Ru2 C32 86.6(6) . .
C36 Ru2 C32 69.4(10) . .
C34 Ru2 C32 67.9(8) . .
C37 Ru2 C32 38.0(7) . .
C33 Ru2 C32 37.2(6) . .
C35 Ru2 C32 82.5(9) . .
O4 Ru3 O3 79.6(3) . .
O4 Ru3 C43 91.4(4) . .
O3 Ru3 C43 139.8(4) . .
O4 Ru3 N5 82.0(3) . .
O3 Ru3 N5 85.4(3) . .
C43 Ru3 N5 132.5(4) . .
O4 Ru3 C41 135.8(4) . .
O3 Ru3 C41 90.9(3) . .
C43 Ru3 C41 68.6(4) . .
N5 Ru3 C41 140.7(4) . .
O4 Ru3 C44 108.1(3) . .
O3 Ru3 C44 171.3(3) . .
C43 Ru3 C44 38.4(4) . .
N5 Ru3 C44 99.6(4) . .
C41 Ru3 C44 80.7(4) . .
O4 Ru3 C40 171.6(4) . .
O3 Ru3 C40 104.2(4) . .
C43 Ru3 C40 80.8(5) . .
N5 Ru3 C40 105.7(4) . .
C41 Ru3 C40 37.8(4) . .
C44 Ru3 C40 67.6(4) . .
O4 Ru3 C39 141.5(3) . .
O3 Ru3 C39 136.5(4) . .
C43 Ru3 C39 68.8(5) . .
N5 Ru3 C39 87.8(4) . .
C41 Ru3 C39 68.5(4) . .
C44 Ru3 C39 37.5(4) . .
C40 Ru3 C39 37.7(4) . .
O4 Ru3 C42 104.2(4) . .
O3 Ru3 C42 106.3(4) . .
C43 Ru3 C42 37.9(4) . .
N5 Ru3 C42 167.5(4) . .
C41 Ru3 C42 37.5(4) . .
C44 Ru3 C42 68.2(4) . .
C40 Ru3 C42 67.6(5) . .
C39 Ru3 C42 80.7(5) . .
C1 O1 Ru2 111.4(8) . .
C2 O2 Ru2 111.4(7) . .
C9 O3 Ru3 110.2(6) . .
C10 O4 Ru3 110.2(7) . .
C17 O5 Ru1 112.8(6) . .
C18 O6 Ru1 111.4(7) . .
C1 N1 C5 117.9(11) . .
C1 N1 Ru1 125.7(7) . .
C5 N1 Ru1 116.3(9) . .
C7 N2 C8 109.5(9) . .
C7 N2 C6 110.7(9) . .
C8 N2 C6 109.4(9) . .
C9 N3 C13 115.2(11) . .
C9 N3 Ru2 122.2(7) . .
C13 N3 Ru2 121.1(8) . .
C15 N4 C14 111.3(9) . .
C15 N4 C16 110.2(10) . .
C14 N4 C16 108.3(10) . .
C17 N5 C21 118.8(9) . .
C17 N5 Ru3 121.8(6) . .
C21 N5 Ru3 118.8(7) . .
C23 N6 C22 117.6(12) . .
C23 N6 C24 111.4(16) . .
C22 N6 C24 109.8(12) . .
N1 C1 O1 120.8(11) . .
N1 C1 C2 122.9(10) . .
O1 C1 C2 116.2(12) . .
O2 C2 C3 123.9(12) . .
O2 C2 C1 117.9(9) . .
C3 C2 C1 118.2(13) . .
C2 C3 C4 117.9(12) . .
C2 C3 C6 118.6(12) . .
C4 C3 C6 123.4(10) . .
C5 C4 C3 121.1(10) . .
C5 C4 H4 119.5 . .
C3 C4 H4 119.5 . .
N1 C5 C4 122.0(12) . .
N1 C5 H5 119.0 . .
C4 C5 H5 119.0 . .
N2 C6 C3 113.2(10) . .
N2 C6 H6A 108.9 . .
C3 C6 H6A 108.9 . .
N2 C6 H6B 108.9 . .
C3 C6 H6B 108.9 . .
H6A C6 H6B 107.7 . .
N2 C7 C15 113.3(10) . 2
N2 C7 H7A 108.9 . .
C15 C7 H7A 108.9 2 .
N2 C7 H7B 108.9 . .
C15 C7 H7B 108.9 2 .
H7A C7 H7B 107.7 . .
N2 C8 H8A 109.5 . .
N2 C8 H8B 109.5 . .
H8A C8 H8B 109.5 . .
N2 C8 H8C 109.5 . .
H8A C8 H8C 109.5 . .
H8B C8 H8C 109.5 . .
O3 C9 N3 119.3(10) . .
O3 C9 C10 118.5(9) . .
N3 C9 C10 122.2(10) . .
O4 C10 C11 122.1(11) . .
O4 C10 C9 116.6(9) . .
C11 C10 C9 121.3(11) . .
C10 C11 C12 116.1(12) . .
C10 C11 C14 118.5(11) . .
C12 C11 C14 125.3(11) . .
C13 C12 C11 120.1(11) . .
C13 C12 H12 119.9 . .
C11 C12 H12 119.9 . .
C12 C13 N3 125.0(11) . .
C12 C13 H13 117.5 . .
N3 C13 H13 117.5 . .
N4 C14 C11 115.1(10) . .
N4 C14 H14A 108.5 . .
C11 C14 H14A 108.5 . .
N4 C14 H14B 108.5 . .
C11 C14 H14B 108.5 . .
H14A C14 H14B 107.5 . .
N4 C15 C7 113.5(10) . 2
N4 C15 H15A 108.9 . .
C7 C15 H15A 108.9 2 .
N4 C15 H15B 108.9 . .
C7 C15 H15B 108.9 2 .
H15A C15 H15B 107.7 . .
N4 C16 H16A 109.5 . .
N4 C16 H16B 109.5 . .
H16A C16 H16B 109.5 . .
N4 C16 H16C 109.5 . .
H16A C16 H16C 109.5 . .
H16B C16 H16C 109.5 . .
O5 C17 N5 120.1(9) . .
O5 C17 C18 118.1(10) . .
N5 C17 C18 121.6(9) . .
O6 C18 C19 124.4(11) . .
O6 C18 C17 116.4(9) . .
C19 C18 C17 119.2(10) . .
C18 C19 C20 116.4(10) . .
C18 C19 C22 120.7(11) . .
C20 C19 C22 122.4(10) . .
C21 C20 C19 121.9(9) . .
C21 C20 H20 119.0 . .
C19 C20 H20 119.0 . .
C20 C21 N5 122.0(10) . .
C20 C21 H21 119.0 . .
N5 C21 H21 119.0 . .
N6 C22 C19 120.2(12) . .
N6 C22 H22A 107.3 . .
C19 C22 H22A 107.3 . .
N6 C22 H22B 107.3 . .
C19 C22 H22B 107.3 . .
H22A C22 H22B 106.9 . .
N6 C23 C23 112.0(16) . 2
N6 C23 H23A 109.2 . .
C23 C23 H23A 109.2 2 .
N6 C23 H23B 109.2 . .
C23 C23 H23B 109.2 2 .
H23A C23 H23B 107.9 . .
N6 C24 H24A 109.5 . .
N6 C24 H24B 109.5 . .
H24A C24 H24B 109.5 . .
N6 C24 H24C 109.5 . .
H24A C24 H24C 109.5 . .
H24B C24 H24C 109.5 . .
C26 C25 C31 121.0(19) . .
C26 C25 C30 119.4(16) . .
C31 C25 C30 119.5(15) . .
C26 C25 Ru1 71.5(8) . .
C31 C25 Ru1 128.5(11) . .
C30 C25 Ru1 71.8(8) . .
C27 C26 C25 119.5(19) . .
C27 C26 Ru1 70.9(10) . .
C25 C26 Ru1 70.8(8) . .
C27 C26 H26 120.3 . .
C25 C26 H26 120.3 . .
Ru1 C26 H26 130.6 . .
C26 C27 C28 123(2) . .
C26 C27 Ru1 71.8(10) . .
C28 C27 Ru1 72.1(11) . .
C26 C27 H27 118.3 . .
C28 C27 H27 118.3 . .
Ru1 C27 H27 130.8 . .
C29 C28 C27 115(2) . .
C29 C28 Ru1 69.1(10) . .
C27 C28 Ru1 70.3(12) . .
C29 C28 H28 122.3 . .
C27 C28 H28 122.3 . .
Ru1 C28 H28 130.5 . .
C28 C29 C30 126(2) . .
C28 C29 Ru1 73.7(13) . .
C30 C29 Ru1 73.9(10) . .
C28 C29 H29 117.1 . .
C30 C29 H29 117.1 . .
Ru1 C29 H29 127.7 . .
C29 C30 C25 116.5(15) . .
C29 C30 Ru1 68.6(9) . .
C25 C30 Ru1 69.4(7) . .
C29 C30 H30 121.8 . .
C25 C30 H30 121.8 . .
Ru1 C30 H30 132.9 . .
C25 C31 H31A 109.5 . .
C25 C31 H31B 109.5 . .
H31A C31 H31B 109.5 . .
C25 C31 H31C 109.5 . .
H31A C31 H31C 109.5 . .
H31B C31 H31C 109.5 . .
C33 C32 C37 118(2) . .
C33 C32 C38 119.6(17) . .
C37 C32 C38 122(2) . .
C33 C32 Ru2 70.7(10) . .
C37 C32 Ru2 69.5(12) . .
C38 C32 Ru2 128.1(11) . .
C32 C33 C34 120.5(16) . .
C32 C33 Ru2 72.1(9) . .
C34 C33 Ru2 69.9(7) . .
C32 C33 H33 119.8 . .
C34 C33 H33 119.8 . .
Ru2 C33 H33 131.0 . .
C33 C34 C35 124(2) . .
C33 C34 Ru2 72.4(8) . .
C35 C34 Ru2 72.9(10) . .
C33 C34 H34 118.0 . .
C35 C34 H34 118.0 . .
Ru2 C34 H34 129.6 . .
C36 C35 C34 115(3) . .
C36 C35 Ru2 69.4(13) . .
C34 C35 Ru2 69.2(9) . .
C36 C35 H35 122.5 . .
C34 C35 H35 122.5 . .
Ru2 C35 H35 131.2 . .
C35 C36 C37 123(2) . .
C35 C36 Ru2 73.3(14) . .
C37 C36 Ru2 70.7(11) . .
C35 C36 H36 118.5 . .
C37 C36 H36 118.5 . .
Ru2 C36 H36 130.3 . .
C32 C37 C36 119(3) . .
C32 C37 Ru2 72.5(11) . .
C36 C37 Ru2 69.8(15) . .
C32 C37 H37 120.5 . .
C36 C37 H37 120.5 . .
Ru2 C37 H37 129.5 . .
C32 C38 H38A 109.5 . .
C32 C38 H38B 109.5 . .
H38A C38 H38B 109.5 . .
C32 C38 H38C 109.5 . .
H38A C38 H38C 109.5 . .
H38B C38 H38C 109.5 . .
C44 C39 C40 118.8(12) . .
C44 C39 C45 121.7(10) . .
C40 C39 C45 119.4(11) . .
C44 C39 Ru3 70.6(7) . .
C40 C39 Ru3 70.9(6) . .
C45 C39 Ru3 126.7(7) . .
C41 C40 C39 120.8(11) . .
C41 C40 Ru3 70.5(6) . .
C39 C40 Ru3 71.4(6) . .
C41 C40 H40 119.6 . .
C39 C40 H40 119.6 . .
Ru3 C40 H40 131.3 . .
C42 C41 C40 120.2(11) . .
C42 C41 Ru3 72.3(6) . .
C40 C41 Ru3 71.7(6) . .
C42 C41 H41 119.9 . .
C40 C41 H41 119.9 . .
Ru3 C41 H41 128.3 . .
C41 C42 C43 119.8(12) . .
C41 C42 Ru3 70.2(6) . .
C43 C42 Ru3 69.7(6) . .
C41 C42 H42 120.1 . .
C43 C42 H42 120.1 . .
Ru3 C42 H42 133.1 . .
C42 C43 C44 119.3(12) . .
C42 C43 Ru3 72.4(6) . .
C44 C43 Ru3 71.4(6) . .
C42 C43 H43 120.3 . .
C44 C43 H43 120.3 . .
Ru3 C43 H43 128.0 . .
C39 C44 C43 120.9(10) . .
C39 C44 Ru3 71.9(6) . .
C43 C44 Ru3 70.3(6) . .
C39 C44 H44 119.5 . .
C43 C44 H44 119.5 . .
Ru3 C44 H44 131.1 . .
C39 C45 H45A 109.5 . .
C39 C45 H45B 109.5 . .
H45A C45 H45B 109.5 . .
C39 C45 H45C 109.5 . .
H45A C45 H45C 109.5 . .
H45B C45 H45C 109.5 . .

loop_
_geom_bond_atom_site_label_1
_geom_bond_atom_site_label_2
_geom_bond_distance
_geom_bond_site_symmetry_2
Ru1 O5 2.074(7) .
Ru1 O6 2.096(8) .
Ru1 C29 2.130(18) .
Ru1 N1 2.142(10) .
Ru1 C27 2.165(16) .
Ru1 C25 2.167(12) .
Ru1 C26 2.176(15) .
Ru1 C28 2.19(2) .
Ru1 C30 2.199(13) .
Ru2 O2 2.062(7) .
Ru2 O1 2.093(10) .
Ru2 N3 2.143(10) .
Ru2 C36 2.154(18) .
Ru2 C34 2.156(13) .
Ru2 C37 2.17(2) .
Ru2 C33 2.188(11) .
Ru2 C35 2.204(19) .
Ru2 C32 2.20(2) .
Ru3 O4 2.064(7) .
Ru3 O3 2.077(7) .
Ru3 C43 2.153(10) .
Ru3 N5 2.154(8) .
Ru3 C41 2.161(10) .
Ru3 C44 2.167(10) .
Ru3 C40 2.177(10) .
Ru3 C39 2.183(12) .
Ru3 C42 2.188(10) .
O1 C1 1.329(12) .
O2 C2 1.335(16) .
O3 C9 1.313(13) .
O4 C10 1.351(12) .
O5 C17 1.304(12) .
O6 C18 1.345(13) .
N1 C1 1.320(16) .
N1 C5 1.374(13) .
N2 C7 1.466(14) .
N2 C8 1.466(14) .
N2 C6 1.478(13) .
N3 C9 1.359(13) .
N3 C13 1.396(16) .
N4 C15 1.450(14) .
N4 C14 1.469(13) .
N4 C16 1.486(17) .
N5 C17 1.326(13) .
N5 C21 1.374(12) .
N6 C23 1.362(19) .
N6 C22 1.469(15) .
N6 C24 1.49(2) .
C1 C2 1.455(18) .
C2 C3 1.384(14) .
C3 C4 1.390(18) .
C3 C6 1.517(17) .
C4 C5 1.383(16) .
C4 H4 0.9500 .
C5 H5 0.9500 .
C6 H6A 0.9900 .
C6 H6B 0.9900 .
C7 C15 1.508(14) 2
C7 H7A 0.9900 .
C7 H7B 0.9900 .
C8 H8A 0.9800 .
C8 H8B 0.9800 .
C8 H8C 0.9800 .
C9 C10 1.421(16) .
C10 C11 1.378(16) .
C11 C12 1.430(17) .
C11 C14 1.514(18) .
C12 C13 1.340(19) .
C12 H12 0.9500 .
C13 H13 0.9500 .
C14 H14A 0.9900 .
C14 H14B 0.9900 .
C15 C7 1.508(14) 2
C15 H15A 0.9900 .
C15 H15B 0.9900 .
C16 H16A 0.9800 .
C16 H16B 0.9800 .
C16 H16C 0.9800 .
C17 C18 1.449(15) .
C18 C19 1.387(14) .
C19 C20 1.419(16) .
C19 C22 1.534(16) .
C20 C21 1.342(15) .
C20 H20 0.9500 .
C21 H21 0.9500 .
C22 H22A 0.9900 .
C22 H22B 0.9900 .
C23 C23 1.67(3) 2
C23 H23A 0.9900 .
C23 H23B 0.9900 .
C24 H24A 0.9800 .
C24 H24B 0.9800 .
C24 H24C 0.9800 .
C25 C26 1.40(2) .
C25 C31 1.44(2) .
C25 C30 1.45(2) .
C26 C27 1.39(3) .
C26 H26 0.9500 .
C27 C28 1.40(3) .
C27 H27 0.9500 .
C28 C29 1.38(3) .
C28 H28 0.9500 .
C29 C30 1.39(2) .
C29 H29 0.9500 .
C30 H30 0.9500 .
C31 H31A 0.9800 .
C31 H31B 0.9800 .
C31 H31C 0.9800 .
C32 C33 1.40(2) .
C32 C37 1.42(3) .
C32 C38 1.55(3) .
C33 C34 1.40(2) .
C33 H33 0.9500 .
C34 C35 1.42(3) .
C34 H34 0.9500 .
C35 C36 1.40(5) .
C35 H35 0.9500 .
C36 C37 1.46(4) .
C36 H36 0.9500 .
C37 H37 0.9500 .
C38 H38A 0.9800 .
C38 H38B 0.9800 .
C38 H38C 0.9800 .
C39 C44 1.399(16) .
C39 C40 1.409(15) .
C39 C45 1.500(17) .
C40 C41 1.404(17) .
C40 H40 0.9500 .
C41 C42 1.398(17) .
C41 H41 0.9500 .
C42 C43 1.412(16) .
C42 H42 0.9500 .
C43 C44 1.419(17) .
C43 H43 0.9500 .
C44 H44 0.9500 .
C45 H45A 0.9800 .
C45 H45B 0.9800 .
C45 H45C 0.9800 .

loop_
_geom_torsion_atom_site_label_1
_geom_torsion_atom_site_label_2
_geom_torsion_atom_site_label_3
_geom_torsion_atom_site_label_4
_geom_torsion
_geom_torsion_site_symmetry_4
O2 Ru2 O1 C1 15.6(7) .
N3 Ru2 O1 C1 -69.1(7) .
C36 Ru2 O1 C1 94.0(11) .
C34 Ru2 O1 C1 151.5(7) .
C37 Ru2 O1 C1 160(7) .
C33 Ru2 O1 C1 -172.6(7) .
C35 Ru2 O1 C1 115.2(8) .
C32 Ru2 O1 C1 -149.1(10) .
O1 Ru2 O2 C2 -14.8(8) .
N3 Ru2 O2 C2 71.8(9) .
C36 Ru2 O2 C2 -153.9(16) .
C34 Ru2 O2 C2 -98.3(11) .
C37 Ru2 O2 C2 169.4(12) .
C33 Ru2 O2 C2 -143(3) .
C35 Ru2 O2 C2 -118.3(12) .
C32 Ru2 O2 C2 149.3(11) .
O4 Ru3 O3 C9 18.6(7) .
C43 Ru3 O3 C9 98.3(9) .
N5 Ru3 O3 C9 -64.1(7) .
C41 Ru3 O3 C9 155.1(8) .
C44 Ru3 O3 C9 171(2) .
C40 Ru3 O3 C9 -169.1(7) .
C39 Ru3 O3 C9 -146.0(7) .
C42 Ru3 O3 C9 120.4(8) .
O3 Ru3 O4 C10 -18.3(7) .
C43 Ru3 O4 C10 -158.8(7) .
N5 Ru3 O4 C10 68.5(7) .
C41 Ru3 O4 C10 -98.7(8) .
C44 Ru3 O4 C10 166.0(7) .
C40 Ru3 O4 C10 -136(3) .
C39 Ru3 O4 C10 144.6(8) .
C42 Ru3 O4 C10 -122.6(7) .
O6 Ru1 O5 C17 12.2(7) .
C29 Ru1 O5 C17 94.8(10) .
N1 Ru1 O5 C17 -71.9(7) .
C27 Ru1 O5 C17 154.7(11) .
C25 Ru1 O5 C17 -153.2(9) .
C26 Ru1 O5 C17 -171.8(9) .
C28 Ru1 O5 C17 117.7(11) .
C30 Ru1 O5 C17 108(2) .
O5 Ru1 O6 C18 -11.8(7) .
C29 Ru1 O6 C18 -142.9(9) .
N1 Ru1 O6 C18 75.8(7) .
C27 Ru1 O6 C18 -91.0(13) .
C25 Ru1 O6 C18 156.5(8) .
C26 Ru1 O6 C18 -170(4) .
C28 Ru1 O6 C18 -108.5(10) .
C30 Ru1 O6 C18 -179.3(8) .
O5 Ru1 N1 C1 -58.3(8) .
O6 Ru1 N1 C1 -138.0(9) .
C29 Ru1 N1 C1 137.8(11) .
C27 Ru1 N1 C1 30.8(13) .
C25 Ru1 N1 C1 86.9(9) .
C26 Ru1 N1 C1 51.2(10) .
C28 Ru1 N1 C1 63(5) .
C30 Ru1 N1 C1 121.7(9) .
O5 Ru1 N1 C5 125.4(7) .
O6 Ru1 N1 C5 45.7(7) .
C29 Ru1 N1 C5 -38.4(12) .
C27 Ru1 N1 C5 -145.5(10) .
C25 Ru1 N1 C5 -89.3(8) .
C26 Ru1 N1 C5 -125.0(8) .
C28 Ru1 N1 C5 -113(5) .
C30 Ru1 N1 C5 -54.6(8) .
O2 Ru2 N3 C9 -148.4(10) .
O1 Ru2 N3 C9 -68.1(9) .
C36 Ru2 N3 C9 127.5(11) .
C34 Ru2 N3 C9 21.0(15) .
C37 Ru2 N3 C9 106.6(10) .
C33 Ru2 N3 C9 37.5(11) .
C35 Ru2 N3 C9 90(4) .
C32 Ru2 N3 C9 70.6(10) .
O2 Ru2 N3 C13 46.6(10) .
O1 Ru2 N3 C13 126.8(9) .
C36 Ru2 N3 C13 -37.5(13) .
C34 Ru2 N3 C13 -144.0(12) .
C37 Ru2 N3 C13 -58.4(11) .
C33 Ru2 N3 C13 -127.5(10) .
C35 Ru2 N3 C13 -75(4) .
C32 Ru2 N3 C13 -94.4(11) .
O4 Ru3 N5 C17 -144.5(8) .
O3 Ru3 N5 C17 -64.3(8) .
C43 Ru3 N5 C17 131.1(9) .
C41 Ru3 N5 C17 21.4(11) .
C44 Ru3 N5 C17 108.5(8) .
C40 Ru3 N5 C17 39.2(9) .
C39 Ru3 N5 C17 72.7(9) .
C42 Ru3 N5 C17 95(2) .
O4 Ru3 N5 C21 44.4(7) .
O3 Ru3 N5 C21 124.5(8) .
C43 Ru3 N5 C21 -40.1(10) .
C41 Ru3 N5 C21 -149.7(8) .
C44 Ru3 N5 C21 -62.7(8) .
C40 Ru3 N5 C21 -132.0(8) .
C39 Ru3 N5 C21 -98.4(8) .
C42 Ru3 N5 C21 -76(2) .
C5 N1 C1 O1 178.3(9) .
Ru1 N1 C1 O1 2.1(14) .
C5 N1 C1 C2 1.0(15) .
Ru1 N1 C1 C2 -175.3(7) .
Ru2 O1 C1 N1 168.7(8) .
Ru2 O1 C1 C2 -13.7(11) .
Ru2 O2 C2 C3 -168.9(9) .
Ru2 O2 C2 C1 12.3(13) .
N1 C1 C2 O2 178.7(10) .
O1 C1 C2 O2 1.2(15) .
N1 C1 C2 C3 -0.2(16) .
O1 C1 C2 C3 -177.7(10) .
O2 C2 C3 C4 -178.9(11) .
C1 C2 C3 C4 -0.1(16) .
O2 C2 C3 C6 -2.2(18) .
C1 C2 C3 C6 176.6(10) .
C2 C3 C4 C5 -0.4(17) .
C6 C3 C4 C5 -176.9(10) .
C1 N1 C5 C4 -1.4(15) .
Ru1 N1 C5 C4 175.1(8) .
C3 C4 C5 N1 1.2(16) .
C7 N2 C6 C3 170.9(10) .
C8 N2 C6 C3 -68.3(13) .
C2 C3 C6 N2 162.2(10) .
C4 C3 C6 N2 -21.3(16) .
C8 N2 C7 C15 74.5(13) 2
C6 N2 C7 C15 -164.8(10) 2
Ru3 O3 C9 N3 166.2(8) .
Ru3 O3 C9 C10 -16.2(12) .
C13 N3 C9 O3 178.4(10) .
Ru2 N3 C9 O3 12.5(15) .
C13 N3 C9 C10 0.8(16) .
Ru2 N3 C9 C10 -165.0(8) .
Ru3 O4 C10 C11 -163.6(10) .
Ru3 O4 C10 C9 15.6(12) .
O3 C9 C10 O4 0.5(16) .
N3 C9 C10 O4 178.0(10) .
O3 C9 C10 C11 179.7(11) .
N3 C9 C10 C11 -2.7(18) .
O4 C10 C11 C12 -179.0(11) .
C9 C10 C11 C12 1.9(18) .
O4 C10 C11 C14 -1.7(18) .
C9 C10 C11 C14 179.2(11) .
C10 C11 C12 C13 0.8(18) .
C14 C11 C12 C13 -176.3(12) .
C11 C12 C13 N3 -3(2) .
C9 N3 C13 C12 2.0(18) .
Ru2 N3 C13 C12 168.0(10) .
C15 N4 C14 C11 -66.6(14) .
C16 N4 C14 C11 172.1(11) .
C10 C11 C14 N4 161.7(11) .
C12 C11 C14 N4 -21.3(18) .
C14 N4 C15 C7 166.3(11) 2
C16 N4 C15 C7 -73.5(13) 2
Ru1 O5 C17 N5 174.5(8) .
Ru1 O5 C17 C18 -10.8(12) .
C21 N5 C17 O5 177.4(9) .
Ru3 N5 C17 O5 6.3(14) .
C21 N5 C17 C18 2.9(15) .
Ru3 N5 C17 C18 -168.2(8) .
Ru1 O6 C18 C19 -172.9(9) .
Ru1 O6 C18 C17 9.9(12) .
O5 C17 C18 O6 0.5(15) .
N5 C17 C18 O6 175.1(9) .
O5 C17 C18 C19 -176.9(10) .
N5 C17 C18 C19 -2.3(16) .
O6 C18 C19 C20 -177.4(10) .
C17 C18 C19 C20 -0.3(16) .
O6 C18 C19 C22 -5.5(17) .
C17 C18 C19 C22 171.6(10) .
C18 C19 C20 C21 2.2(17) .
C22 C19 C20 C21 -169.6(11) .
C19 C20 C21 N5 -1.6(17) .
C17 N5 C21 C20 -1.0(15) .
Ru3 N5 C21 C20 170.4(8) .
C23 N6 C22 C19 -63.2(19) .
C24 N6 C22 C19 65.6(18) .
C18 C19 C22 N6 110.3(14) .
C20 C19 C22 N6 -78.3(15) .
C22 N6 C23 C23 -162.6(12) 2
C24 N6 C23 C23 69.4(16) 2
O5 Ru1 C25 C26 -29.4(15) .
O6 Ru1 C25 C26 170.9(10) .
C29 Ru1 C25 C26 101.4(13) .
N1 Ru1 C25 C26 -110.2(12) .
C27 Ru1 C25 C26 29.1(13) .
C28 Ru1 C25 C26 65.3(14) .
C30 Ru1 C25 C26 130.9(15) .
O5 Ru1 C25 C31 85.9(18) .
O6 Ru1 C25 C31 -73.8(19) .
C29 Ru1 C25 C31 -143.2(19) .
N1 Ru1 C25 C31 5.2(17) .
C27 Ru1 C25 C31 144(2) .
C26 Ru1 C25 C31 115(2) .
C28 Ru1 C25 C31 -179(2) .
C30 Ru1 C25 C31 -114(2) .
O5 Ru1 C25 C30 -160.4(8) .
O6 Ru1 C25 C30 39.9(11) .
C29 Ru1 C25 C30 -29.5(10) .
N1 Ru1 C25 C30 118.9(9) .
C27 Ru1 C25 C30 -101.9(12) .
C26 Ru1 C25 C30 -130.9(15) .
C28 Ru1 C25 C30 -65.6(13) .
C31 C25 C26 C27 -177.8(15) .
C30 C25 C26 C27 2(2) .
Ru1 C25 C26 C27 -53.5(13) .
C31 C25 C26 Ru1 -124.3(13) .
C30 C25 C26 Ru1 55.5(11) .
O5 Ru1 C26 C27 -65.3(14) .
O6 Ru1 C26 C27 91(4) .
C29 Ru1 C26 C27 64.3(14) .
N1 Ru1 C26 C27 -155.2(13) .
C25 Ru1 C26 C27 132.2(19) .
C28 Ru1 C26 C27 27.3(14) .
C30 Ru1 C26 C27 101.7(14) .
O5 Ru1 C26 C25 162.5(10) .
O6 Ru1 C26 C25 -41(5) .
C29 Ru1 C26 C25 -67.9(11) .
N1 Ru1 C26 C25 72.6(11) .
C27 Ru1 C26 C25 -132.2(19) .
C28 Ru1 C26 C25 -104.9(13) .
C30 Ru1 C26 C25 -30.5(10) .
C25 C26 C27 C28 1(3) .
Ru1 C26 C27 C28 -52.9(17) .
C25 C26 C27 Ru1 53.5(13) .
O5 Ru1 C27 C26 121.3(13) .
O6 Ru1 C27 C26 -163.7(9) .
C29 Ru1 C27 C26 -104.6(13) .
N1 Ru1 C27 C26 34.5(17) .
C25 Ru1 C27 C26 -29.3(12) .
C28 Ru1 C27 C26 -136(2) .
C30 Ru1 C27 C26 -67.8(13) .
O5 Ru1 C27 C28 -103.1(14) .
O6 Ru1 C27 C28 -28(2) .
C29 Ru1 C27 C28 31.0(13) .
N1 Ru1 C27 C28 170.1(11) .
C25 Ru1 C27 C28 106.3(15) .
C26 Ru1 C27 C28 136(2) .
C30 Ru1 C27 C28 67.8(14) .
C26 C27 C28 C29 -1(3) .
Ru1 C27 C28 C29 -53.8(15) .
C26 C27 C28 Ru1 52.7(17) .
O5 Ru1 C28 C29 -150.7(12) .
O6 Ru1 C28 C29 -69.1(13) .
N1 Ru1 C28 C29 89(5) .
C27 Ru1 C28 C29 129(2) .
C25 Ru1 C28 C29 64.9(13) .
C26 Ru1 C28 C29 101.5(13) .
C30 Ru1 C28 C29 27.1(12) .
O5 Ru1 C28 C27 80.6(14) .
O6 Ru1 C28 C27 162.3(13) .
C29 Ru1 C28 C27 -129(2) .
N1 Ru1 C28 C27 -40(6) .
C25 Ru1 C28 C27 -63.8(14) .
C26 Ru1 C28 C27 -27.1(13) .
C30 Ru1 C28 C27 -101.6(14) .
C27 C28 C29 C30 -1(3) .
Ru1 C28 C29 C30 -55.6(15) .
C27 C28 C29 Ru1 54.5(16) .
O5 Ru1 C29 C28 39.5(17) .
O6 Ru1 C29 C28 116.6(14) .
N1 Ru1 C29 C28 -161.9(13) .
C27 Ru1 C29 C28 -31.3(13) .
C25 Ru1 C29 C28 -105.4(15) .
C26 Ru1 C29 C28 -67.9(14) .
C30 Ru1 C29 C28 -135.9(19) .
O5 Ru1 C29 C30 175.4(7) .
O6 Ru1 C29 C30 -107.5(10) .
N1 Ru1 C29 C30 -26.1(17) .
C27 Ru1 C29 C30 104.6(13) .
C25 Ru1 C29 C30 30.4(9) .
C26 Ru1 C29 C30 67.9(11) .
C28 Ru1 C29 C30 135.9(19) .
C28 C29 C30 C25 4(2) .
Ru1 C29 C30 C25 -51.9(11) .
C28 C29 C30 Ru1 55.4(16) .
C26 C25 C30 C29 -3.9(19) .
C31 C25 C30 C29 176.0(13) .
Ru1 C25 C30 C29 51.5(11) .
C26 C25 C30 Ru1 -55.3(11) .
C31 C25 C30 Ru1 124.5(13) .
O5 Ru1 C30 C29 -17(3) .
O6 Ru1 C30 C29 76.8(12) .
N1 Ru1 C30 C29 163.3(11) .
C27 Ru1 C30 C29 -64.3(13) .
C25 Ru1 C30 C29 -131.2(15) .
C26 Ru1 C30 C29 -101.4(13) .
C28 Ru1 C30 C29 -26.9(14) .
O5 Ru1 C30 C25 115(2) .
O6 Ru1 C30 C25 -152.1(8) .
C29 Ru1 C30 C25 131.2(15) .
N1 Ru1 C30 C25 -65.5(9) .
C27 Ru1 C30 C25 66.9(12) .
C26 Ru1 C30 C25 29.7(10) .
C28 Ru1 C30 C25 104.2(13) .
O2 Ru2 C32 C33 164.5(7) .
O1 Ru2 C32 C33 -39.4(14) .
N3 Ru2 C32 C33 -119.0(10) .
C36 Ru2 C32 C33 101.1(15) .
C34 Ru2 C32 C33 28.7(9) .
C37 Ru2 C32 C33 131.9(19) .
C35 Ru2 C32 C33 65.0(12) .
O2 Ru2 C32 C37 32.7(18) .
O1 Ru2 C32 C37 -171.2(13) .
N3 Ru2 C32 C37 109.2(15) .
C36 Ru2 C32 C37 -30.7(16) .
C34 Ru2 C32 C37 -103.2(15) .
C33 Ru2 C32 C37 -131.9(19) .
C35 Ru2 C32 C37 -66.9(15) .
O2 Ru2 C32 C38 -82(2) .
O1 Ru2 C32 C38 74(2) .
N3 Ru2 C32 C38 -5.9(19) .
C36 Ru2 C32 C38 -146(2) .
C34 Ru2 C32 C38 142(2) .
C37 Ru2 C32 C38 -115(3) .
C33 Ru2 C32 C38 113(2) .
C35 Ru2 C32 C38 178(2) .
C37 C32 C33 C34 0(2) .
C38 C32 C33 C34 -176.0(12) .
Ru2 C32 C33 C34 -52.5(11) .
C37 C32 C33 Ru2 52.5(12) .
C38 C32 C33 Ru2 -123.5(13) .
O2 Ru2 C33 C32 -80(4) .
O1 Ru2 C33 C32 153.8(10) .
N3 Ru2 C33 C32 64.3(11) .
C36 Ru2 C33 C32 -68.8(17) .
C34 Ru2 C33 C32 -133.3(16) .
C37 Ru2 C33 C32 -29.7(13) .
C35 Ru2 C33 C32 -105.9(14) .
O2 Ru2 C33 C34 54(4) .
O1 Ru2 C33 C34 -72.9(11) .
N3 Ru2 C33 C34 -162.4(10) .
C36 Ru2 C33 C34 64.5(17) .
C37 Ru2 C33 C34 103.6(14) .
C35 Ru2 C33 C34 27.4(14) .
C32 Ru2 C33 C34 133.3(16) .
C32 C33 C34 C35 -1(2) .
Ru2 C33 C34 C35 -54.0(13) .
C32 C33 C34 Ru2 53.4(12) .
O2 Ru2 C34 C33 -168.4(9) .
O1 Ru2 C34 C33 113.3(10) .
N3 Ru2 C34 C33 26.8(16) .
C36 Ru2 C34 C33 -104.6(16) .
C37 Ru2 C34 C33 -65.8(12) .
C35 Ru2 C34 C33 -136(2) .
C32 Ru2 C34 C33 -28.4(10) .
O2 Ru2 C34 C35 -32.9(19) .
O1 Ru2 C34 C35 -111.2(16) .
N3 Ru2 C34 C35 162.3(15) .
C36 Ru2 C34 C35 30.9(19) .
C37 Ru2 C34 C35 69.7(17) .
C33 Ru2 C34 C35 136(2) .
C32 Ru2 C34 C35 107.1(17) .
C33 C34 C35 C36 0(3) .
Ru2 C34 C35 C36 -53.6(15) .
C33 C34 C35 Ru2 53.8(13) .
O2 Ru2 C35 C36 -74.0(16) .
O1 Ru2 C35 C36 -156.5(15) .
N3 Ru2 C35 C36 46(4) .
C34 Ru2 C35 C36 129(2) .
C37 Ru2 C35 C36 28.6(14) .
C33 Ru2 C35 C36 101.5(17) .
C32 Ru2 C35 C36 65.6(16) .
O2 Ru2 C35 C34 157.2(13) .
O1 Ru2 C35 C34 74.7(15) .
N3 Ru2 C35 C34 -83(4) .
C36 Ru2 C35 C34 -129(2) .
C37 Ru2 C35 C34 -100.2(15) .
C33 Ru2 C35 C34 -27.3(13) .
C32 Ru2 C35 C34 -63.2(15) .
C34 C35 C36 C37 1(3) .
Ru2 C35 C36 C37 -52.8(17) .
C34 C35 C36 Ru2 53.5(15) .
O2 Ru2 C36 C35 109.8(15) .
O1 Ru2 C36 C35 35.2(17) .
N3 Ru2 C36 C35 -168.6(12) .
C34 Ru2 C36 C35 -31.4(13) .
C37 Ru2 C36 C35 -135.0(19) .
C33 Ru2 C36 C35 -68.3(14) .
C32 Ru2 C36 C35 -105.3(15) .
O2 Ru2 C36 C37 -115.2(13) .
O1 Ru2 C36 C37 170.1(9) .
N3 Ru2 C36 C37 -33.6(15) .
C34 Ru2 C36 C37 103.6(12) .
C33 Ru2 C36 C37 66.7(12) .
C35 Ru2 C36 C37 135.0(19) .
C32 Ru2 C36 C37 29.7(12) .
C33 C32 C37 C36 1(2) .
C38 C32 C37 C36 176.8(15) .
Ru2 C32 C37 C36 53.9(15) .
C33 C32 C37 Ru2 -53.0(12) .
C38 C32 C37 Ru2 122.9(15) .
C35 C36 C37 C32 -1(3) .
Ru2 C36 C37 C32 -55.2(13) .
C35 C36 C37 Ru2 53.9(19) .
O2 Ru2 C37 C32 -158.9(12) .
O1 Ru2 C37 C32 58(8) .
N3 Ru2 C37 C32 -72.6(14) .
C36 Ru2 C37 C32 131(2) .
C34 Ru2 C37 C32 66.2(13) .
C33 Ru2 C37 C32 29.1(12) .
C35 Ru2 C37 C32 104.0(14) .
O2 Ru2 C37 C36 70.0(14) .
O1 Ru2 C37 C36 -73(7) .
N3 Ru2 C37 C36 156.2(13) .
C34 Ru2 C37 C36 -64.9(13) .
C33 Ru2 C37 C36 -102.0(14) .
C35 Ru2 C37 C36 -27.2(12) .
C32 Ru2 C37 C36 -131(2) .
O4 Ru3 C39 C44 34.8(9) .
O3 Ru3 C39 C44 -170.1(5) .
C43 Ru3 C39 C44 -28.7(6) .
N5 Ru3 C39 C44 108.9(6) .
C41 Ru3 C39 C44 -103.2(7) .
C40 Ru3 C39 C44 -131.5(10) .
C42 Ru3 C39 C44 -66.2(7) .
O4 Ru3 C39 C40 166.4(6) .
O3 Ru3 C39 C40 -38.6(9) .
C43 Ru3 C39 C40 102.8(8) .
N5 Ru3 C39 C40 -119.5(7) .
C41 Ru3 C39 C40 28.4(7) .
C44 Ru3 C39 C40 131.5(10) .
C42 Ru3 C39 C40 65.3(7) .
O4 Ru3 C39 C45 -80.7(11) .
O3 Ru3 C39 C45 74.3(10) .
C43 Ru3 C39 C45 -144.3(10) .
N5 Ru3 C39 C45 -6.6(9) .
C41 Ru3 C39 C45 141.3(11) .
C44 Ru3 C39 C45 -115.6(12) .
C40 Ru3 C39 C45 112.9(12) .
C42 Ru3 C39 C45 178.2(10) .
C44 C39 C40 C41 1.3(14) .
C45 C39 C40 C41 -174.5(9) .
Ru3 C39 C40 C41 -52.4(8) .
C44 C39 C40 Ru3 53.7(8) .
C45 C39 C40 Ru3 -122.1(9) .
O4 Ru3 C40 C41 44(3) .
O3 Ru3 C40 C41 -72.5(7) .
C43 Ru3 C40 C41 66.7(7) .
N5 Ru3 C40 C41 -161.6(6) .
C44 Ru3 C40 C41 104.3(7) .
C39 Ru3 C40 C41 133.8(10) .
C42 Ru3 C40 C41 29.6(7) .
O4 Ru3 C40 C39 -90(3) .
O3 Ru3 C40 C39 153.7(6) .
C43 Ru3 C40 C39 -67.1(7) .
N5 Ru3 C40 C39 64.6(7) .
C41 Ru3 C40 C39 -133.8(10) .
C44 Ru3 C40 C39 -29.5(7) .
C42 Ru3 C40 C39 -104.2(8) .
C39 C40 C41 C42 -3.0(14) .
Ru3 C40 C41 C42 -55.7(9) .
C39 C40 C41 Ru3 52.8(8) .
O4 Ru3 C41 C42 -40.2(9) .
O3 Ru3 C41 C42 -116.2(8) .
C43 Ru3 C41 C42 28.3(8) .
N5 Ru3 C41 C42 160.0(7) .
C44 Ru3 C41 C42 66.2(8) .
C40 Ru3 C41 C42 131.4(11) .
C39 Ru3 C41 C42 103.1(8) .
O4 Ru3 C41 C40 -171.6(6) .
O3 Ru3 C41 C40 112.4(7) .
C43 Ru3 C41 C40 -103.1(8) .
N5 Ru3 C41 C40 28.6(9) .
C44 Ru3 C41 C40 -65.2(7) .
C39 Ru3 C41 C40 -28.3(7) .
C42 Ru3 C41 C40 -131.4(11) .
C40 C41 C42 C43 4.6(15) .
Ru3 C41 C42 C43 -50.9(9) .
C40 C41 C42 Ru3 55.5(8) .
O4 Ru3 C42 C41 152.4(7) .
O3 Ru3 C42 C41 69.2(8) .
C43 Ru3 C42 C41 -134.1(12) .
N5 Ru3 C42 C41 -89.5(19) .
C44 Ru3 C42 C41 -103.6(8) .
C40 Ru3 C42 C41 -29.8(7) .
C39 Ru3 C42 C41 -66.7(8) .
O4 Ru3 C42 C43 -73.5(8) .
O3 Ru3 C42 C43 -156.7(7) .
N5 Ru3 C42 C43 45(2) .
C41 Ru3 C42 C43 134.1(12) .
C44 Ru3 C42 C43 30.5(7) .
C40 Ru3 C42 C43 104.3(9) .
C39 Ru3 C42 C43 67.4(8) .
C41 C42 C43 C44 -4.6(15) .
Ru3 C42 C43 C44 -55.7(8) .
C41 C42 C43 Ru3 51.1(9) .
O4 Ru3 C43 C42 111.6(8) .
O3 Ru3 C43 C42 36.0(11) .
N5 Ru3 C43 C42 -168.1(7) .
C41 Ru3 C43 C42 -28.0(8) .
C44 Ru3 C43 C42 -130.5(11) .
C40 Ru3 C43 C42 -65.2(8) .
C39 Ru3 C43 C42 -102.3(8) .
O4 Ru3 C43 C44 -118.0(6) .
O3 Ru3 C43 C44 166.5(5) .
N5 Ru3 C43 C44 -37.6(9) .
C41 Ru3 C43 C44 102.5(7) .
C40 Ru3 C43 C44 65.3(7) .
C39 Ru3 C43 C44 28.2(6) .
C42 Ru3 C43 C44 130.5(11) .
C40 C39 C44 C43 -1.4(14) .
C45 C39 C44 C43 174.3(9) .
Ru3 C39 C44 C43 52.5(8) .
C40 C39 C44 Ru3 -53.9(8) .
C45 C39 C44 Ru3 121.9(9) .
C42 C43 C44 C39 3.1(15) .
Ru3 C43 C44 C39 -53.2(8) .
C42 C43 C44 Ru3 56.2(9) .
O4 Ru3 C44 C39 -158.0(6) .
O3 Ru3 C44 C39 51(3) .
C43 Ru3 C44 C39 133.7(9) .
N5 Ru3 C44 C39 -73.5(6) .
C41 Ru3 C44 C39 66.7(7) .
C40 Ru3 C44 C39 29.7(6) .
C42 Ru3 C44 C39 103.5(7) .
O4 Ru3 C44 C43 68.2(7) .
O3 Ru3 C44 C43 -83(3) .
N5 Ru3 C44 C43 152.8(6) .
C41 Ru3 C44 C43 -67.1(7) .
C40 Ru3 C44 C43 -104.0(7) .
C39 Ru3 C44 C43 -133.7(9) .
C42 Ru3 C44 C43 -30.2(7) .
